data_7059106
loop_
_publ_author_name
'Bolotin, Dmitrii S.'
'Demakova, Marina Ya.'
'Legin, Anton A.'
'Suslonov, Vitaliy V.'
'Nazarov, Alexey A.'
'Jakupec, Michael A.'
'Keppler, Bernhard K.'
'Kukushkin, Vadim Yu.'

_publ_section_title
;
 Amidoxime platinum(ii) complexes: pH-dependent highly selective
 generation and cytotoxic activity
;
_journal_issue 14
_journal_name_full 'New Journal of Chemistry'
_journal_page_first 6840
_journal_paper_doi 10.1039/C7NJ00982H
_journal_volume 41
_journal_year 2017
_chemical_formula_moiety 'C11 H17 N3 O5 Pt S2'
_chemical_formula_sum 'C11 H17 N3 O5 Pt S2'
_chemical_formula_weight 530.48
_space_group_crystal_system triclinic
_space_group_IT_number 2
_space_group_name_Hall '-P 1'
_space_group_name_H-M_alt 'P -1'
_atom_sites_solution_hydrogens geom
_atom_sites_solution_primary iterative
_audit_creation_date 2016-04-21
_audit_creation_method
;
Olex2 1.2
(compiled 2016.02.19 svn.r3266 for OlexSys, GUI svn.r5155)
;
_audit_update_record
;
2016-04-21 deposited with the CCDC.
2017-06-01 downloaded from the CCDC.
;
_cell_angle_alpha 74.480(2)
_cell_angle_beta 80.247(2)
_cell_angle_gamma 87.869(2)
_cell_formula_units_Z 4
_cell_length_a 8.7261(2)
_cell_length_b 10.2167(3)
_cell_length_c 18.8842(4)
_cell_measurement_reflns_used 11246
_cell_measurement_temperature 100(2)
_cell_measurement_theta_max 76.1650
_cell_measurement_theta_min 4.4770
_cell_volume 1598.67(7)
_computing_cell_refinement
;
CrysAlisPro, Agilent Technologies,
Version 1.171.37.35 (release 13-08-2014 CrysAlis171 .NET)
(compiled Aug 13 2014,18:06:01)
;
_computing_data_collection
;
CrysAlisPro, Agilent Technologies,
Version 1.171.37.35 (release 13-08-2014 CrysAlis171 .NET)
(compiled Aug 13 2014,18:06:01)
;
_computing_data_reduction
;
CrysAlisPro, Agilent Technologies,
Version 1.171.37.35 (release 13-08-2014 CrysAlis171 .NET)
(compiled Aug 13 2014,18:06:01)
;
_computing_molecular_graphics 'Olex2 (Dolomanov et al., 2009)'
_computing_publication_material 'Olex2 (Dolomanov et al., 2009)'
_computing_structure_refinement 'ShelXL (Sheldrick, 2015)'
_computing_structure_solution
;
Superflip (Palatinus & Chapuis, 2007;Palatinus & van der Lee, 2008;
Palatinus et al., 2012)
;
_diffrn_ambient_environment N~2~
_diffrn_ambient_temperature 100(2)
_diffrn_detector 'CCD plate'
_diffrn_detector_area_resol_mean 10.3829
_diffrn_detector_type Atlas
_diffrn_measured_fraction_theta_full 1.000
_diffrn_measured_fraction_theta_max 0.999
_diffrn_measurement_details
;
#__ type_ start__ end____ width___ exp.time_
  1 omega  -50.00   33.00   1.0000    1.0000
omega____ theta____ kappa____ phi______ frames
    -      -41.4354   38.0000  -90.0000 83

#__ type_ start__ end____ width___ exp.time_
  2 omega   81.00  130.00   1.0000    1.0000
omega____ theta____ kappa____ phi______ frames
    -       41.4354  178.0000 -150.0000 49

#__ type_ start__ end____ width___ exp.time_
  3 omega  146.00  176.00   1.0000    1.5000
omega____ theta____ kappa____ phi______ frames
    -      112.0000  125.0000 -180.0000 30

#__ type_ start__ end____ width___ exp.time_
  4 omega  108.00  135.00   1.0000    1.5000
omega____ theta____ kappa____ phi______ frames
    -      112.0000   30.0000 -150.0000 27

#__ type_ start__ end____ width___ exp.time_
  5 omega  107.00  178.00   1.0000    1.5000
omega____ theta____ kappa____ phi______ frames
    -      112.0000   61.0000  -90.0000 71

#__ type_ start__ end____ width___ exp.time_
  6 omega  141.00  166.00   1.0000    1.5000
omega____ theta____ kappa____ phi______ frames
    -      112.0000   45.0000  -30.0000 25

#__ type_ start__ end____ width___ exp.time_
  7 omega  131.00  174.00   1.0000    1.5000
omega____ theta____ kappa____ phi______ frames
    -      112.0000   10.0000   26.1819 43

#__ type_ start__ end____ width___ exp.time_
  8 omega  153.00  178.00   1.0000    1.5000
omega____ theta____ kappa____ phi______ frames
    -      112.0000   15.0000  120.0000 25

#__ type_ start__ end____ width___ exp.time_
  9 omega  119.00  178.00   1.0000    1.5000
omega____ theta____ kappa____ phi______ frames
    -      112.0000   30.0000  150.0000 59

#__ type_ start__ end____ width___ exp.time_
 10 omega  100.00  135.00   1.0000    1.5000
omega____ theta____ kappa____ phi______ frames
    -      112.0000   15.0000  120.0000 35

#__ type_ start__ end____ width___ exp.time_
 11 omega   86.00  112.00   1.0000    1.5000
omega____ theta____ kappa____ phi______ frames
    -      112.0000   30.0000   60.0000 26

#__ type_ start__ end____ width___ exp.time_
 12 omega   87.00  112.00   1.0000    1.5000
omega____ theta____ kappa____ phi______ frames
    -      112.0000   45.0000   60.0000 25

#__ type_ start__ end____ width___ exp.time_
 13 omega   59.00   90.00   1.0000    1.5000
omega____ theta____ kappa____ phi______ frames
    -      112.0000   15.0000  120.0000 31

#__ type_ start__ end____ width___ exp.time_
 14 omega   57.00   91.00   1.0000    1.5000
omega____ theta____ kappa____ phi______ frames
    -      112.0000  -30.0000  120.0000 34

#__ type_ start__ end____ width___ exp.time_
 15 omega   93.00  132.00   1.0000    1.5000
omega____ theta____ kappa____ phi______ frames
    -      112.0000  -61.0000   90.0000 39

#__ type_ start__ end____ width___ exp.time_
 16 omega   91.00  118.00   1.0000    1.5000
omega____ theta____ kappa____ phi______ frames
    -      112.0000 -125.0000   30.0000 27

#__ type_ start__ end____ width___ exp.time_
 17 omega   84.00  109.00   1.0000    1.5000
omega____ theta____ kappa____ phi______ frames
    -      112.0000  -95.0000  -60.0000 25

#__ type_ start__ end____ width___ exp.time_
 18 omega   93.00  119.00   1.0000    1.5000
omega____ theta____ kappa____ phi______ frames
    -      112.0000 -125.0000  -60.0000 26

#__ type_ start__ end____ width___ exp.time_
 19 omega   85.00  141.00   1.0000    1.5000
omega____ theta____ kappa____ phi______ frames
    -      112.0000  -77.0000  -90.0000 56

#__ type_ start__ end____ width___ exp.time_
 20 omega   82.00  114.00   1.0000    1.5000
omega____ theta____ kappa____ phi______ frames
    -      112.0000  -61.0000  -90.0000 32

#__ type_ start__ end____ width___ exp.time_
 21 omega   79.00  117.00   1.0000    1.5000
omega____ theta____ kappa____ phi______ frames
    -      112.0000 -125.0000 -120.0000 38

#__ type_ start__ end____ width___ exp.time_
 22 omega   64.00  102.00   1.0000    1.5000
omega____ theta____ kappa____ phi______ frames
    -      112.0000  -95.0000  -90.0000 38

#__ type_ start__ end____ width___ exp.time_
 23 omega   64.00   90.00   1.0000    1.5000
omega____ theta____ kappa____ phi______ frames
    -      112.0000  -95.0000 -120.0000 26

#__ type_ start__ end____ width___ exp.time_
 24 omega   51.00   77.00   1.0000    1.5000
omega____ theta____ kappa____ phi______ frames
    -      112.0000  -45.0000 -180.0000 26

#__ type_ start__ end____ width___ exp.time_
 25 omega   42.00   83.00   1.0000    1.5000
omega____ theta____ kappa____ phi______ frames
    -      112.0000  -61.0000 -120.0000 41

#__ type_ start__ end____ width___ exp.time_
 26 omega   45.00   72.00   1.0000    1.5000
omega____ theta____ kappa____ phi______ frames
    -      112.0000  -61.0000  -90.0000 27

#__ type_ start__ end____ width___ exp.time_
 27 omega   40.00   97.00   1.0000    1.5000
omega____ theta____ kappa____ phi______ frames
    -      112.0000  -45.0000 -150.0000 57

#__ type_ start__ end____ width___ exp.time_
 28 omega   39.00  121.00   1.0000    1.5000
omega____ theta____ kappa____ phi______ frames
    -      112.0000 -125.0000  -90.0000 82

#__ type_ start__ end____ width___ exp.time_
 29 omega   54.00   91.00   1.0000    1.5000
omega____ theta____ kappa____ phi______ frames
    -      112.0000  -30.0000    0.0000 37

#__ type_ start__ end____ width___ exp.time_
 30 omega   64.00  106.00   1.0000    1.5000
omega____ theta____ kappa____ phi______ frames
    -      112.0000   10.0000   26.1819 42

#__ type_ start__ end____ width___ exp.time_
 31 omega   62.00   90.00   1.0000    1.5000
omega____ theta____ kappa____ phi______ frames
    -      112.0000  -61.0000   90.0000 28

#__ type_ start__ end____ width___ exp.time_
 32 omega   80.00  108.00   1.0000    1.5000
omega____ theta____ kappa____ phi______ frames
    -      112.0000  -95.0000  120.0000 28

#__ type_ start__ end____ width___ exp.time_
 33 omega   91.00  119.00   1.0000    1.5000
omega____ theta____ kappa____ phi______ frames
    -      112.0000 -129.0000  161.6025 28

#__ type_ start__ end____ width___ exp.time_
 34 omega   70.00  121.00   1.0000    1.5000
omega____ theta____ kappa____ phi______ frames
    -      112.0000 -125.0000   90.0000 51

#__ type_ start__ end____ width___ exp.time_
 35 omega   62.00   88.00   1.0000    1.5000
omega____ theta____ kappa____ phi______ frames
    -      112.0000 -125.0000  150.0000 26

#__ type_ start__ end____ width___ exp.time_
 36 omega   48.00   75.00   1.0000    1.5000
omega____ theta____ kappa____ phi______ frames
    -      112.0000 -129.0000  161.6025 27

#__ type_ start__ end____ width___ exp.time_
 37 omega   30.00   90.00   1.0000    1.5000
omega____ theta____ kappa____ phi______ frames
    -      112.0000  -95.0000   90.0000 60

#__ type_ start__ end____ width___ exp.time_
 38 omega   55.00   92.00   1.0000    1.5000
omega____ theta____ kappa____ phi______ frames
    -      112.0000  -45.0000   90.0000 37

#__ type_ start__ end____ width___ exp.time_
 39 omega   33.00   65.00   1.0000    1.5000
omega____ theta____ kappa____ phi______ frames
    -      112.0000  -95.0000   30.0000 32

#__ type_ start__ end____ width___ exp.time_
 40 omega   41.00   75.00   1.0000    1.5000
omega____ theta____ kappa____ phi______ frames
    -      112.0000  -95.0000  -30.0000 34

#__ type_ start__ end____ width___ exp.time_
 41 omega   45.00   71.00   1.0000    1.5000
omega____ theta____ kappa____ phi______ frames
    -      112.0000 -125.0000 -150.0000 26

#__ type_ start__ end____ width___ exp.time_
 42 omega   32.00   59.00   1.0000    1.5000
omega____ theta____ kappa____ phi______ frames
    -      112.0000  -95.0000  120.0000 27

#__ type_ start__ end____ width___ exp.time_
 43 omega   84.00  138.00   1.0000    1.5000
omega____ theta____ kappa____ phi______ frames
    -      112.0000   77.0000 -120.0000 54

#__ type_ start__ end____ width___ exp.time_
 44 omega   95.00  120.00   1.0000    1.5000
omega____ theta____ kappa____ phi______ frames
    -      112.0000  125.0000 -180.0000 25

#__ type_ start__ end____ width___ exp.time_
 45 omega  102.00  128.00   1.0000    1.0000
omega____ theta____ kappa____ phi______ frames
    -       41.4354  178.0000   30.0000 26

#__ type_ start__ end____ width___ exp.time_
 46 omega -114.00  -14.00   1.0000    1.0000
omega____ theta____ kappa____ phi______ frames
    -      -41.4354  -57.0000  120.0000 100

#__ type_ start__ end____ width___ exp.time_
 47 omega -114.00  -33.00   1.0000    1.0000
omega____ theta____ kappa____ phi______ frames
    -      -41.4354  -38.0000    0.0000 81

#__ type_ start__ end____ width___ exp.time_
 48 omega -110.00  -48.00   1.0000    1.0000
omega____ theta____ kappa____ phi______ frames
    -      -41.4354 -178.0000 -150.0000 62

#__ type_ start__ end____ width___ exp.time_
 49 omega    3.00   28.00   1.0000    1.0000
omega____ theta____ kappa____ phi______ frames
    -       38.0000   87.0000  -25.3764 25

#__ type_ start__ end____ width___ exp.time_
 50 omega  -20.00   28.00   1.0000    1.0000
omega____ theta____ kappa____ phi______ frames
    -      -41.4354   57.0000   90.0000 48

#__ type_ start__ end____ width___ exp.time_
 51 omega  -67.00  -23.00   1.0000    1.0000
omega____ theta____ kappa____ phi______ frames
    -      -41.4354   57.0000   90.0000 44

#__ type_ start__ end____ width___ exp.time_
 52 omega -111.00  -53.00   1.0000    1.0000
omega____ theta____ kappa____ phi______ frames
    -      -41.4354  -57.0000  -60.0000 58

#__ type_ start__ end____ width___ exp.time_
 53 omega  -51.00  -18.00   1.0000    1.0000
omega____ theta____ kappa____ phi______ frames
    -      -41.4354  -38.0000  150.0000 33

#__ type_ start__ end____ width___ exp.time_
 54 omega  -47.00  -20.00   1.0000    1.0000
omega____ theta____ kappa____ phi______ frames
    -      -41.4354  -57.0000  -60.0000 27

#__ type_ start__ end____ width___ exp.time_
 55 omega   11.00   36.00   1.0000    1.0000
omega____ theta____ kappa____ phi______ frames
    -       46.0000   84.0000  124.0891 25

#__ type_ start__ end____ width___ exp.time_
 56 omega   17.00   42.00   1.0000    1.0000
omega____ theta____ kappa____ phi______ frames
    -       50.0000   80.0000  168.5343 25

#__ type_ start__ end____ width___ exp.time_
 57 omega   21.00   46.00   1.0000    1.0000
omega____ theta____ kappa____ phi______ frames
    -       54.0000   79.0000    3.1242 25

#__ type_ start__ end____ width___ exp.time_
 58 omega   20.00   45.00   1.0000    1.0000
omega____ theta____ kappa____ phi______ frames
    -       54.0000   81.0000 -144.2702 25

#__ type_ start__ end____ width___ exp.time_
 59 omega   20.00   45.00   1.0000    1.0000
omega____ theta____ kappa____ phi______ frames
    -       54.0000   81.0000  -60.3371 25

#__ type_ start__ end____ width___ exp.time_
 60 omega   20.00   45.00   1.0000    1.0000
omega____ theta____ kappa____ phi______ frames
    -       54.0000   81.0000  115.9376 25

#__ type_ start__ end____ width___ exp.time_
 61 omega   20.00   46.00   1.0000    1.0000
omega____ theta____ kappa____ phi______ frames
    -       54.0000   81.0000   39.6199 26

#__ type_ start__ end____ width___ exp.time_
 62 omega   29.00   55.00   1.0000    1.0000
omega____ theta____ kappa____ phi______ frames
    -       62.0000   77.0000 -107.9637 26

#__ type_ start__ end____ width___ exp.time_
 63 omega   33.00   60.00   1.0000    1.0000
omega____ theta____ kappa____ phi______ frames
    -       66.0000   77.0000  123.6951 27

#__ type_ start__ end____ width___ exp.time_
 64 omega  103.00  139.00   1.0000    1.0000
omega____ theta____ kappa____ phi______ frames
    -       66.0000   72.0000  -66.4053 36

#__ type_ start__ end____ width___ exp.time_
 65 omega   35.00   61.00   1.0000    1.0000
omega____ theta____ kappa____ phi______ frames
    -       66.0000   72.0000  -66.4053 26

#__ type_ start__ end____ width___ exp.time_
 66 omega   81.00  130.00   1.0000    1.0000
omega____ theta____ kappa____ phi______ frames
    -       70.0000   66.0000  168.9162 49

#__ type_ start__ end____ width___ exp.time_
 67 omega   41.00   67.00   1.0000    1.0000
omega____ theta____ kappa____ phi______ frames
    -       70.0000   62.0000   87.7424 26

#__ type_ start__ end____ width___ exp.time_
 68 omega   40.00   67.00   1.0000    1.0000
omega____ theta____ kappa____ phi______ frames
    -       70.0000   66.0000  168.9162 27

#__ type_ start__ end____ width___ exp.time_
 69 omega   37.00   74.00   1.0000    1.0000
omega____ theta____ kappa____ phi______ frames
    -       70.0000   77.0000  -19.8993 37

#__ type_ start__ end____ width___ exp.time_
 70 omega   43.00   45.00   1.0000    1.0000
omega____ theta____ kappa____ phi______ frames
    -       74.0000   73.0000 -177.8264 2
;
_diffrn_measurement_device 'four-circle diffractometer'
_diffrn_measurement_device_type 'SuperNova, Dual, Cu at zero, Atlas'
_diffrn_measurement_method '\w scans'
_diffrn_orient_matrix_UB_11 -0.1439002000
_diffrn_orient_matrix_UB_12 -0.0388095000
_diffrn_orient_matrix_UB_13 -0.0275481000
_diffrn_orient_matrix_UB_21 0.0499024000
_diffrn_orient_matrix_UB_22 -0.1499108000
_diffrn_orient_matrix_UB_23 0.0189594000
_diffrn_orient_matrix_UB_31 -0.0943091000
_diffrn_orient_matrix_UB_32 -0.0226549000
_diffrn_orient_matrix_UB_33 0.0790706000
_diffrn_radiation_monochromator mirror
_diffrn_radiation_probe x-ray
_diffrn_radiation_type CuK\a
_diffrn_radiation_wavelength 1.54184
_diffrn_reflns_av_R_equivalents 0.0576
_diffrn_reflns_av_unetI/netI 0.0434
_diffrn_reflns_Laue_measured_fraction_full 1.000
_diffrn_reflns_Laue_measured_fraction_max 0.999
_diffrn_reflns_limit_h_max 10
_diffrn_reflns_limit_h_min -10
_diffrn_reflns_limit_k_max 12
_diffrn_reflns_limit_k_min -12
_diffrn_reflns_limit_l_max 23
_diffrn_reflns_limit_l_min -20
_diffrn_reflns_number 24766
_diffrn_reflns_point_group_measured_fraction_full 1.000
_diffrn_reflns_point_group_measured_fraction_max 0.999
_diffrn_reflns_theta_full 67.684
_diffrn_reflns_theta_max 74.984
_diffrn_reflns_theta_min 4.492
_diffrn_source 'sealed X-ray tube'
_diffrn_source_type 'SuperNova (Cu) X-ray Source'
_exptl_absorpt_coefficient_mu 19.111
_exptl_absorpt_correction_T_max 0.457
_exptl_absorpt_correction_T_min 0.074
_exptl_absorpt_correction_type gaussian
_exptl_absorpt_process_details
;
CrysAlisPro, Agilent Technologies,
Version 1.171.37.35 (release 13-08-2014 CrysAlis171 .NET)
(compiled Aug 13 2014,18:06:01)
Numerical absorption correction based on gaussian integration over
			a multifaceted crystal model
Empirical absorption correction using spherical harmonics,
 implemented in SCALE3 ABSPACK scaling algorithm.
;
_exptl_crystal_colour 'clear red'
_exptl_crystal_colour_lustre clear
_exptl_crystal_colour_primary red
_exptl_crystal_density_diffrn 2.204
_exptl_crystal_description prism
_exptl_crystal_F_000 1016
_exptl_crystal_size_max 0.35
_exptl_crystal_size_mid 0.12
_exptl_crystal_size_min 0.06
_refine_diff_density_max 1.747
_refine_diff_density_min -1.466
_refine_diff_density_rms 0.220
_refine_ls_extinction_method none
_refine_ls_goodness_of_fit_ref 1.084
_refine_ls_hydrogen_treatment constr
_refine_ls_matrix_type full
_refine_ls_number_parameters 399
_refine_ls_number_reflns 6576
_refine_ls_number_restraints 0
_refine_ls_restrained_S_all 1.084
_refine_ls_R_factor_all 0.0377
_refine_ls_R_factor_gt 0.0313
_refine_ls_shift/su_max 0.001
_refine_ls_shift/su_mean 0.000
_refine_ls_structure_factor_coef Fsqd
_refine_ls_weighting_details 'w=1/[\s^2^(Fo^2^)+(0.0447P)^2^] where P=(Fo^2^+2Fc^2^)/3'
_refine_ls_weighting_scheme calc
_refine_ls_wR_factor_gt 0.0760
_refine_ls_wR_factor_ref 0.0812
_reflns_Friedel_coverage 0.000
_reflns_number_gt 5816
_reflns_number_total 6576
_reflns_threshold_expression 'I > 2\s(I)'
_cod_data_source_file c7nj00982h2.cif
_cod_data_source_block 4f
_cod_original_cell_volume 1598.67(8)
_cod_database_code 7059106
_chemical_oxdiff_formula 'C11 H16 N3 O5 Pt S2'
_shelx_space_group_comment
;
The symmetry employed for this shelxl refinement is uniquely defined
by the following loop, which should always be used as a source of
symmetry information in preference to the above space-group names.
They are only intended as comments.
;
_reflns_odcompleteness_completeness 99.98
_reflns_odcompleteness_iscentric 1
_reflns_odcompleteness_theta 66.97
_olex2_refinement_description
;
1. Fixed Uiso
 At 1.2 times of:
  All C(H) groups, All N(H) groups
 At 1.5 times of:
  All C(H,H,H) groups
2. Uiso/Uaniso restraints and constraints
Uanis(N1A) = Uanis(O1A)
3.a Aromatic/amide H refined with riding coordinates:
 N2(H2), C7(H7), C8(H8), C10(H10), C11(H11), N2A(H2A), C7A(H7A), C8A(H8A),
 C10A(H10A), C11A(H11A)
3.b Idealised Me refined as rotating group:
 C3(H3A,H3B,H3C), C4(H4A,H4B,H4C), C5(H5A,H5B,H5C), C6(H6A,H6B,H6C), C3A(H3AA,
 H3AB,H3AC), C4A(H4AA,H4AB,H4AC), C5A(H5AA,H5AB,H5AC), C6A(H6AA,H6AB,H6AC)
;
_shelx_shelxl_version_number 2014/7
_olex2_submission_special_instructions 'No special instructions were received'

loop_
_space_group_symop_operation_xyz
'x, y, z'
'-x, -y, -z'

loop_
_atom_site_label
_atom_site_type_symbol
_atom_site_fract_x
_atom_site_fract_y
_atom_site_fract_z
_atom_site_U_iso_or_equiv
_atom_site_adp_type
_atom_site_occupancy
_atom_site_site_symmetry_order
_atom_site_calc_flag
_atom_site_refinement_flags_posn
Pt1 Pt 0.74488(2) 0.29409(2) 0.19251(2) 0.01301(7) Uani 1 1 d .
S1 S 0.63190(15) 0.38809(12) 0.09314(6) 0.0151(2) Uani 1 1 d .
S2 S 0.84960(15) 0.49358(12) 0.18572(6) 0.0144(2) Uani 1 1 d .
O1 O 0.6668(4) 0.1104(4) 0.19834(18) 0.0171(7) Uani 1 1 d .
O2 O 0.7221(4) 0.4882(4) 0.02937(18) 0.0200(8) Uani 1 1 d .
O3 O 0.7510(4) 0.6147(4) 0.1683(2) 0.0209(8) Uani 1 1 d .
O4 O 0.9532(6) -0.4323(5) 0.5676(2) 0.0339(10) Uani 1 1 d .
O5 O 1.1025(5) -0.2719(5) 0.5735(2) 0.0297(9) Uani 1 1 d .
N1 N 0.7044(6) 0.0064(4) 0.2597(2) 0.0188(9) Uani 1 1 d .
N2 N 0.8230(5) 0.1878(4) 0.2822(2) 0.0164(8) Uani 1 1 d .
H2 H 0.8730 0.2223 0.3084 0.020 Uiso 1 1 calc R
N3 N 1.0084(6) -0.3174(5) 0.5441(2) 0.0236(10) Uani 1 1 d .
C1 C 0.7887(6) 0.0531(5) 0.2978(2) 0.0149(9) Uani 1 1 d .
C2 C 0.8485(6) -0.0475(5) 0.3607(3) 0.0190(10) Uani 1 1 d .
C3 C 0.4555(6) 0.4618(6) 0.1218(3) 0.0213(11) Uani 1 1 d .
H3A H 0.3938 0.3962 0.1614 0.032 Uiso 1 1 calc GR
H3B H 0.4001 0.4909 0.0805 0.032 Uiso 1 1 calc GR
H3C H 0.4761 0.5386 0.1390 0.032 Uiso 1 1 calc GR
C4 C 0.5653(7) 0.2572(6) 0.0595(3) 0.0217(11) Uani 1 1 d .
H4A H 0.6528 0.2150 0.0366 0.033 Uiso 1 1 calc GR
H4B H 0.4991 0.2955 0.0236 0.033 Uiso 1 1 calc GR
H4C H 0.5080 0.1906 0.1004 0.033 Uiso 1 1 calc GR
C5 C 0.9265(7) 0.4912(6) 0.2675(3) 0.0215(11) Uani 1 1 d .
H5A H 0.8444 0.4725 0.3097 0.032 Uiso 1 1 calc GR
H5B H 0.9728 0.5779 0.2619 0.032 Uiso 1 1 calc GR
H5C H 1.0040 0.4218 0.2749 0.032 Uiso 1 1 calc GR
C6 C 1.0227(7) 0.5180(5) 0.1183(3) 0.0207(11) Uani 1 1 d .
H6A H 1.0901 0.4419 0.1309 0.031 Uiso 1 1 calc GR
H6B H 1.0745 0.5996 0.1178 0.031 Uiso 1 1 calc GR
H6C H 0.9968 0.5257 0.0700 0.031 Uiso 1 1 calc GR
C7 C 0.9791(7) -0.0136(6) 0.3860(3) 0.0240(11) Uani 1 1 d .
H7 H 1.0292 0.0695 0.3632 0.029 Uiso 1 1 calc R
C8 C 1.0339(7) -0.1033(6) 0.4451(3) 0.0240(11) Uani 1 1 d .
H8 H 1.1203 -0.0812 0.4625 0.029 Uiso 1 1 calc R
C9 C 0.9581(7) -0.2261(6) 0.4776(3) 0.0219(11) Uani 1 1 d .
C10 C 0.8324(7) -0.2640(6) 0.4517(3) 0.0272(12) Uani 1 1 d .
H10 H 0.7851 -0.3486 0.4734 0.033 Uiso 1 1 calc R
C11 C 0.7786(8) -0.1730(6) 0.3926(3) 0.0292(13) Uani 1 1 d .
H11 H 0.6943 -0.1969 0.3742 0.035 Uiso 1 1 calc R
Pt1A Pt 0.24619(2) 0.02434(2) 0.18696(2) 0.01270(7) Uani 1 1 d .
S1A S 0.12322(15) 0.01984(12) 0.09264(6) 0.0154(2) Uani 1 1 d .
S2A S 0.36116(15) -0.17132(12) 0.18203(6) 0.0150(2) Uani 1 1 d .
O1A O 0.1575(4) 0.2039(4) 0.19232(18) 0.0162(6) Uani 1 1 d .
O2A O 0.2124(4) -0.0251(4) 0.02922(18) 0.0207(8) Uani 1 1 d .
O3A O 0.2672(5) -0.2784(4) 0.1709(2) 0.0227(8) Uani 1 1 d .
O4A O 0.6511(6) 0.4672(5) 0.4682(3) 0.0335(10) Uani 1 1 d .
O5A O 0.6145(6) 0.2682(5) 0.5473(2) 0.0330(10) Uani 1 1 d .
N1A N 0.2013(5) 0.2519(4) 0.2496(2) 0.0162(6) Uani 1 1 d .
N2A N 0.3367(5) 0.0488(4) 0.2716(2) 0.0162(8) Uani 1 1 d .
H2A H 0.3918 -0.0111 0.2973 0.019 Uiso 1 1 calc R
N3A N 0.6024(6) 0.3493(5) 0.4876(3) 0.0251(10) Uani 1 1 d .
C1A C 0.3013(6) 0.1720(5) 0.2839(2) 0.0146(9) Uani 1 1 d .
C2A C 0.3741(6) 0.2178(5) 0.3386(3) 0.0170(10) Uani 1 1 d .
C3A C -0.0482(7) -0.0806(6) 0.1265(3) 0.0224(11) Uani 1 1 d .
H3AA H -0.0209 -0.1740 0.1446 0.034 Uiso 1 1 calc GR
H3AB H -0.1071 -0.0717 0.0868 0.034 Uiso 1 1 calc GR
H3AC H -0.1097 -0.0504 0.1662 0.034 Uiso 1 1 calc GR
C4A C 0.0468(7) 0.1836(6) 0.0570(3) 0.0219(11) Uani 1 1 d .
H4AA H -0.0150 0.2128 0.0970 0.033 Uiso 1 1 calc GR
H4AB H -0.0167 0.1796 0.0208 0.033 Uiso 1 1 calc GR
H4AC H 0.1308 0.2469 0.0339 0.033 Uiso 1 1 calc GR
C5A C 0.5271(6) -0.1353(5) 0.1099(3) 0.0206(11) Uani 1 1 d .
H5AA H 0.4938 -0.1001 0.0626 0.031 Uiso 1 1 calc GR
H5AB H 0.5848 -0.2171 0.1099 0.031 Uiso 1 1 calc GR
H5AC H 0.5921 -0.0692 0.1185 0.031 Uiso 1 1 calc GR
C6A C 0.4516(6) -0.2406(5) 0.2616(3) 0.0198(10) Uani 1 1 d .
H6AA H 0.5300 -0.1786 0.2634 0.030 Uiso 1 1 calc GR
H6AB H 0.4987 -0.3257 0.2583 0.030 Uiso 1 1 calc GR
H6AC H 0.3749 -0.2549 0.3059 0.030 Uiso 1 1 calc GR
C7A C 0.4472(6) 0.1241(5) 0.3904(3) 0.0176(10) Uani 1 1 d .
H7A H 0.4443 0.0322 0.3926 0.021 Uiso 1 1 calc R
C8A C 0.5246(7) 0.1677(6) 0.4390(3) 0.0203(11) Uani 1 1 d .
H8A H 0.5754 0.1062 0.4730 0.024 Uiso 1 1 calc R
C9A C 0.5238(7) 0.3030(6) 0.4351(3) 0.0204(11) Uani 1 1 d .
C10A C 0.4518(7) 0.3992(6) 0.3851(3) 0.0234(11) Uani 1 1 d .
H10A H 0.4540 0.4906 0.3840 0.028 Uiso 1 1 calc R
C11A C 0.3764(7) 0.3554(5) 0.3368(3) 0.0199(11) Uani 1 1 d .
H11A H 0.3266 0.4180 0.3028 0.024 Uiso 1 1 calc R

loop_
_atom_site_aniso_label
_atom_site_aniso_U_11
_atom_site_aniso_U_22
_atom_site_aniso_U_33
_atom_site_aniso_U_23
_atom_site_aniso_U_13
_atom_site_aniso_U_12
Pt1 0.01316(12) 0.01449(10) 0.01055(10) -0.00110(7) -0.00342(7) 0.00075(8)
S1 0.0155(6) 0.0169(5) 0.0114(5) -0.0001(4) -0.0041(4) -0.0010(4)
S2 0.0156(6) 0.0140(5) 0.0136(5) -0.0018(4) -0.0054(4) 0.0013(4)
O1 0.018(2) 0.0172(17) 0.0169(15) -0.0027(13) -0.0083(13) -0.0003(14)
O2 0.021(2) 0.0215(18) 0.0143(15) 0.0019(13) -0.0041(14) -0.0050(15)
O3 0.016(2) 0.0212(18) 0.0241(17) -0.0028(14) -0.0058(14) 0.0059(15)
O4 0.037(3) 0.029(2) 0.029(2) 0.0071(18) -0.0107(18) -0.001(2)
O5 0.033(3) 0.033(2) 0.0219(18) -0.0005(16) -0.0130(17) 0.0031(19)
N1 0.024(3) 0.0135(19) 0.0157(19) 0.0023(15) -0.0047(17) 0.0001(17)
N2 0.017(2) 0.018(2) 0.0144(18) -0.0013(15) -0.0079(15) -0.0022(17)
N3 0.022(3) 0.027(2) 0.017(2) 0.0004(18) -0.0002(17) 0.003(2)
C1 0.015(3) 0.015(2) 0.012(2) -0.0001(17) -0.0031(17) 0.0007(19)
C2 0.017(3) 0.020(2) 0.018(2) -0.0015(19) -0.0028(19) 0.004(2)
C3 0.017(3) 0.028(3) 0.016(2) 0.0002(19) -0.0067(19) 0.004(2)
C4 0.024(3) 0.023(3) 0.018(2) -0.0021(19) -0.007(2) -0.003(2)
C5 0.024(3) 0.025(3) 0.018(2) -0.007(2) -0.010(2) 0.001(2)
C6 0.020(3) 0.020(2) 0.019(2) -0.0011(19) 0.0004(19) -0.002(2)
C7 0.024(3) 0.023(3) 0.021(2) 0.002(2) -0.005(2) -0.003(2)
C8 0.021(3) 0.024(3) 0.024(2) 0.001(2) -0.006(2) -0.001(2)
C9 0.022(3) 0.021(3) 0.016(2) 0.0035(19) 0.000(2) 0.003(2)
C10 0.030(3) 0.020(3) 0.028(3) 0.005(2) -0.010(2) -0.004(2)
C11 0.031(4) 0.025(3) 0.031(3) 0.000(2) -0.014(2) -0.004(3)
Pt1A 0.01314(12) 0.01463(11) 0.01082(10) -0.00319(7) -0.00383(7) 0.00097(8)
S1A 0.0156(6) 0.0194(5) 0.0128(5) -0.0051(4) -0.0057(4) 0.0025(5)
S2A 0.0172(6) 0.0147(5) 0.0139(5) -0.0033(4) -0.0056(4) 0.0012(4)
O1A 0.0189(15) 0.0166(13) 0.0156(12) -0.0066(10) -0.0065(10) 0.0043(11)
O2A 0.021(2) 0.0278(19) 0.0150(16) -0.0080(14) -0.0037(14) 0.0045(16)
O3A 0.024(2) 0.0204(18) 0.0262(18) -0.0073(15) -0.0079(15) -0.0028(16)
O4A 0.035(3) 0.031(2) 0.043(2) -0.0171(19) -0.0156(19) 0.001(2)
O5A 0.037(3) 0.044(3) 0.0232(19) -0.0128(18) -0.0141(17) 0.001(2)
N1A 0.0189(15) 0.0166(13) 0.0156(12) -0.0066(10) -0.0065(10) 0.0043(11)
N2A 0.022(2) 0.0144(19) 0.0142(18) -0.0036(15) -0.0099(16) 0.0040(17)
N3A 0.027(3) 0.028(2) 0.027(2) -0.016(2) -0.0099(19) 0.003(2)
C1A 0.013(3) 0.018(2) 0.013(2) -0.0044(17) -0.0021(17) -0.0008(19)
C2A 0.016(3) 0.024(3) 0.013(2) -0.0072(18) -0.0040(18) 0.001(2)
C3A 0.021(3) 0.029(3) 0.020(2) -0.009(2) -0.008(2) 0.000(2)
C4A 0.023(3) 0.026(3) 0.019(2) -0.006(2) -0.010(2) 0.008(2)
C5A 0.021(3) 0.021(2) 0.016(2) -0.0012(19) -0.0014(19) 0.004(2)
C6A 0.019(3) 0.019(2) 0.022(2) -0.0036(19) -0.011(2) 0.006(2)
C7A 0.017(3) 0.020(2) 0.017(2) -0.0056(18) -0.0040(18) 0.001(2)
C8A 0.022(3) 0.024(3) 0.015(2) -0.0050(19) -0.0057(19) 0.003(2)
C9A 0.020(3) 0.029(3) 0.017(2) -0.012(2) -0.0066(19) -0.001(2)
C10A 0.030(3) 0.021(2) 0.020(2) -0.007(2) -0.005(2) 0.000(2)
C11A 0.024(3) 0.020(2) 0.016(2) -0.0043(18) -0.0049(19) 0.004(2)

loop_
_atom_type_symbol
_atom_type_description
_atom_type_scat_dispersion_real
_atom_type_scat_dispersion_imag
_atom_type_scat_source
C C 0.0181 0.0091 'International Tables Vol C Tables 4.2.6.8 and 6.1.1.4'
H H 0.0000 0.0000 'International Tables Vol C Tables 4.2.6.8 and 6.1.1.4'
N N 0.0311 0.0180 'International Tables Vol C Tables 4.2.6.8 and 6.1.1.4'
O O 0.0492 0.0322 'International Tables Vol C Tables 4.2.6.8 and 6.1.1.4'
Pt Pt -4.5932 6.9264 'International Tables Vol C Tables 4.2.6.8 and 6.1.1.4'
S S 0.3331 0.5567 'International Tables Vol C Tables 4.2.6.8 and 6.1.1.4'

loop_
_exptl_crystal_face_index_h
_exptl_crystal_face_index_k
_exptl_crystal_face_index_l
_exptl_crystal_face_perp_dist
_exptl_oxdiff_crystal_face_indexfrac_h
_exptl_oxdiff_crystal_face_indexfrac_k
_exptl_oxdiff_crystal_face_indexfrac_l
_exptl_oxdiff_crystal_face_x
_exptl_oxdiff_crystal_face_y
_exptl_oxdiff_crystal_face_z
-6 -1 -9 0.1131 -5.9933 -0.9966 -9.0046 1.1492 -0.3204 -0.1242
6 0 -7 0.1305 6.0110 0.0139 -6.9943 -0.6728 0.1653 -1.1202
-1 3 12 0.0489 -1.0043 2.9932 11.9912 -0.3020 -0.2715 0.9751
0 -1 -12 0.0516 0.0084 -0.9912 -11.9911 0.3676 -0.0783 -0.9265
0 6 7 0.0302 0.0020 5.9940 6.9871 -0.4254 -0.7660 0.4165
1 -5 -9 0.0405 1.0015 -4.9916 -8.9861 0.2972 0.6279 -0.6919
1 -6 1 0.0354 0.9921 -5.9987 1.0091 0.0622 0.9679 0.1221
-1 6 -1 0.0273 -0.9921 5.9987 -1.0091 -0.0622 -0.9679 -0.1221
-1 6 7 0.0379 -0.9986 5.9929 6.9859 -0.2813 -0.8158 0.5108

loop_
_geom_angle_atom_site_label_1
_geom_angle_atom_site_label_2
_geom_angle_atom_site_label_3
_geom_angle
S2 Pt1 S1 90.81(4)
O1 Pt1 S1 91.60(11)
O1 Pt1 S2 175.85(11)
N2 Pt1 S1 171.27(13)
N2 Pt1 S2 97.68(13)
N2 Pt1 O1 80.05(16)
O2 S1 Pt1 118.54(17)
O2 S1 C3 108.8(2)
O2 S1 C4 108.4(2)
C3 S1 Pt1 109.39(17)
C3 S1 C4 101.2(3)
C4 S1 Pt1 109.17(19)
O3 S2 Pt1 117.16(17)
O3 S2 C5 108.5(2)
O3 S2 C6 108.9(2)
C5 S2 Pt1 111.96(19)
C5 S2 C6 100.7(3)
C6 S2 Pt1 108.26(18)
N1 O1 Pt1 114.2(3)
C1 N1 O1 111.4(4)
Pt1 N2 H2 123.9
C1 N2 Pt1 112.1(3)
C1 N2 H2 123.9
O4 N3 O5 123.9(5)
O4 N3 C9 118.7(5)
O5 N3 C9 117.4(5)
N1 C1 N2 122.0(5)
N1 C1 C2 117.4(5)
N2 C1 C2 120.6(5)
C7 C2 C1 119.0(5)
C11 C2 C1 121.2(5)
C11 C2 C7 119.8(5)
S1 C3 H3A 109.5
S1 C3 H3B 109.5
S1 C3 H3C 109.5
H3A C3 H3B 109.5
H3A C3 H3C 109.5
H3B C3 H3C 109.5
S1 C4 H4A 109.5
S1 C4 H4B 109.5
S1 C4 H4C 109.5
H4A C4 H4B 109.5
H4A C4 H4C 109.5
H4B C4 H4C 109.5
S2 C5 H5A 109.5
S2 C5 H5B 109.5
S2 C5 H5C 109.5
H5A C5 H5B 109.5
H5A C5 H5C 109.5
H5B C5 H5C 109.5
S2 C6 H6A 109.5
S2 C6 H6B 109.5
S2 C6 H6C 109.5
H6A C6 H6B 109.5
H6A C6 H6C 109.5
H6B C6 H6C 109.5
C2 C7 H7 120.0
C8 C7 C2 120.0(5)
C8 C7 H7 120.0
C7 C8 H8 120.6
C9 C8 C7 118.8(6)
C9 C8 H8 120.6
C8 C9 N3 119.0(5)
C8 C9 C10 122.1(5)
C10 C9 N3 118.8(5)
C9 C10 H10 120.8
C9 C10 C11 118.4(5)
C11 C10 H10 120.8
C2 C11 C10 120.7(6)
C2 C11 H11 119.6
C10 C11 H11 119.6
S2A Pt1A S1A 90.83(4)
O1A Pt1A S1A 92.15(10)
O1A Pt1A S2A 175.97(11)
N2A Pt1A S1A 172.42(13)
N2A Pt1A S2A 96.65(13)
N2A Pt1A O1A 80.43(16)
O2A S1A Pt1A 117.83(16)
O2A S1A C3A 108.3(2)
O2A S1A C4A 108.3(2)
C3A S1A Pt1A 110.27(18)
C3A S1A C4A 101.9(3)
C4A S1A Pt1A 109.15(18)
O3A S2A Pt1A 117.77(18)
O3A S2A C5A 109.1(2)
O3A S2A C6A 108.6(2)
C5A S2A Pt1A 107.83(18)
C6A S2A Pt1A 111.35(17)
C6A S2A C5A 100.8(3)
N1A O1A Pt1A 113.9(3)
C1A N1A O1A 111.9(4)
Pt1A N2A H2A 124.3
C1A N2A Pt1A 111.4(3)
C1A N2A H2A 124.3
O4A N3A C9A 117.4(5)
O5A N3A O4A 124.6(5)
O5A N3A C9A 118.0(5)
N1A C1A N2A 121.7(5)
N1A C1A C2A 118.3(4)
N2A C1A C2A 120.1(5)
C7A C2A C1A 119.9(5)
C7A C2A C11A 119.5(5)
C11A C2A C1A 120.6(5)
S1A C3A H3AA 109.5
S1A C3A H3AB 109.5
S1A C3A H3AC 109.5
H3AA C3A H3AB 109.5
H3AA C3A H3AC 109.5
H3AB C3A H3AC 109.5
S1A C4A H4AA 109.5
S1A C4A H4AB 109.5
S1A C4A H4AC 109.5
H4AA C4A H4AB 109.5
H4AA C4A H4AC 109.5
H4AB C4A H4AC 109.5
S2A C5A H5AA 109.5
S2A C5A H5AB 109.5
S2A C5A H5AC 109.5
H5AA C5A H5AB 109.5
H5AA C5A H5AC 109.5
H5AB C5A H5AC 109.5
S2A C6A H6AA 109.5
S2A C6A H6AB 109.5
S2A C6A H6AC 109.5
H6AA C6A H6AB 109.5
H6AA C6A H6AC 109.5
H6AB C6A H6AC 109.5
C2A C7A H7A 119.9
C2A C7A C8A 120.3(5)
C8A C7A H7A 119.9
C7A C8A H8A 120.9
C9A C8A C7A 118.2(5)
C9A C8A H8A 120.9
C8A C9A N3A 118.4(5)
C8A C9A C10A 123.4(5)
C10A C9A N3A 118.2(5)
C9A C10A H10A 121.0
C11A C10A C9A 118.1(5)
C11A C10A H10A 121.0
C2A C11A H11A 119.7
C10A C11A C2A 120.6(5)
C10A C11A H11A 119.7

loop_
_geom_bond_atom_site_label_1
_geom_bond_atom_site_label_2
_geom_bond_distance
Pt1 S1 2.2377(12)
Pt1 S2 2.2281(12)
Pt1 O1 1.989(4)
Pt1 N2 1.965(4)
S1 O2 1.482(4)
S1 C3 1.754(6)
S1 C4 1.779(5)
S2 O3 1.476(4)
S2 C5 1.779(5)
S2 C6 1.780(5)
O1 N1 1.423(5)
O4 N3 1.224(7)
O5 N3 1.233(7)
N1 C1 1.294(7)
N2 H2 0.8600
N2 C1 1.361(6)
N3 C9 1.473(7)
C1 C2 1.502(7)
C2 C7 1.397(8)
C2 C11 1.378(8)
C3 H3A 0.9600
C3 H3B 0.9600
C3 H3C 0.9600
C4 H4A 0.9600
C4 H4B 0.9600
C4 H4C 0.9600
C5 H5A 0.9600
C5 H5B 0.9600
C5 H5C 0.9600
C6 H6A 0.9600
C6 H6B 0.9600
C6 H6C 0.9600
C7 H7 0.9300
C7 C8 1.383(8)
C8 H8 0.9300
C8 C9 1.378(8)
C9 C10 1.382(9)
C10 H10 0.9300
C10 C11 1.386(8)
C11 H11 0.9300
Pt1A S1A 2.2408(12)
Pt1A S2A 2.2204(12)
Pt1A O1A 1.985(3)
Pt1A N2A 1.974(4)
S1A O2A 1.484(3)
S1A C3A 1.772(6)
S1A C4A 1.779(6)
S2A O3A 1.470(4)
S2A C5A 1.786(5)
S2A C6A 1.781(5)
O1A N1A 1.413(5)
O4A N3A 1.231(7)
O5A N3A 1.225(7)
N1A C1A 1.304(7)
N2A H2A 0.8600
N2A C1A 1.355(6)
N3A C9A 1.477(6)
C1A C2A 1.481(7)
C2A C7A 1.394(7)
C2A C11A 1.397(7)
C3A H3AA 0.9600
C3A H3AB 0.9600
C3A H3AC 0.9600
C4A H4AA 0.9600
C4A H4AB 0.9600
C4A H4AC 0.9600
C5A H5AA 0.9600
C5A H5AB 0.9600
C5A H5AC 0.9600
C6A H6AA 0.9600
C6A H6AB 0.9600
C6A H6AC 0.9600
C7A H7A 0.9300
C7A C8A 1.395(7)
C8A H8A 0.9300
C8A C9A 1.365(8)
C9A C10A 1.383(8)
C10A H10A 0.9300
C10A C11A 1.381(8)
C11A H11A 0.9300
